data_7709507
loop_
_publ_author_name
'Saab, Marina'
'Nelson, David J.'
'Leech, Matthew C.'
'Lam, Kevin'
'Nolan, Steven P.'
'Nahra, Fady'
'Van Hecke, Kristof'

_publ_section_title
;
 Reactions of N-heterocyclic carbene-based chalcogenoureas with halogens:
 a diverse range of outcomes
;
_journal_name_full 'Dalton Transactions'
_journal_paper_doi 10.1039/D2DT00010E
_journal_year 2022
_chemical_formula_moiety 'C27 H36 I2 N2 Se, C H2 Cl2'
_chemical_formula_sum 'C28 H38 Cl2 I2 N2 Se'
_chemical_formula_weight 806.26
_space_group_crystal_system monoclinic
_space_group_IT_number 14
_space_group_name_Hall '-P 2yn'
_space_group_name_H-M_alt 'P 1 21/n 1'
_atom_sites_solution_hydrogens geom
_atom_sites_solution_primary dual
_audit_creation_date 2020-09-17
_audit_creation_method
;
Olex2 1.2
(compiled 2018.05.29 svn.r3508 for OlexSys, GUI svn.r5506)
;
_audit_update_record
;
2021-11-12 deposited with the CCDC.	2022-02-07 downloaded from the CCDC.
;
_cell_angle_alpha 90
_cell_angle_beta 102.6540(10)
_cell_angle_gamma 90
_cell_formula_units_Z 4
_cell_length_a 10.7433(2)
_cell_length_b 18.7344(2)
_cell_length_c 16.2982(2)
_cell_measurement_reflns_used 13747
_cell_measurement_temperature 100.0(1)
_cell_measurement_theta_max 73.5350
_cell_measurement_theta_min 3.6100
_cell_volume 3200.65(8)
_computing_cell_refinement 'CrysAlisPro 1.171.40.67a (Rigaku OD, 2019)'
_computing_data_collection 'CrysAlisPro 1.171.40.67a (Rigaku OD, 2019)'
_computing_data_reduction 'CrysAlisPro 1.171.40.67a (Rigaku OD, 2019)'
_computing_molecular_graphics 'Olex2 (Dolomanov et al., 2009)'
_computing_publication_material 'Olex2 (Dolomanov et al., 2009)'
_computing_structure_refinement 'ShelXL (Sheldrick, 2015)'
_computing_structure_solution 'ShelXT (Sheldrick, 2015)'
_diffrn_ambient_environment N~2~
_diffrn_ambient_temperature 100.0(1)
_diffrn_detector 'CCD plate'
_diffrn_detector_area_resol_mean 10.4839
_diffrn_detector_type Atlas
_diffrn_measured_fraction_theta_full 1.000
_diffrn_measured_fraction_theta_max 0.985
_diffrn_measurement_details
;
List of Runs (angles in degrees, time in seconds):

  # Type    Start    End  Width  t~exp~   \w     \q     \k     \f   Frames
#--------------------------------------------------------------------------
  1  \w    -66.00  33.00   1.00    2.50    --  -41.68  38.00  60.00   99
  2  \w   -122.00  -1.00   1.00    2.50    --  -41.68 -19.00  90.00  121
  3  \w      6.00  83.00   1.00    2.50    --   41.68 -99.00   0.00   77
  4  \w     23.00 107.00   1.00   15.00    --  106.01 -94.00-180.00   84
  5  \w     33.00 132.00   1.00   15.00    --  106.01 -45.00-120.00   99
  6  \w    103.00 178.00   1.00   15.00    --  106.01  77.00 150.00   75
  7  \w     97.00 178.00   1.00   15.00    --  106.01 125.00-120.00   81
  8  \w     23.00 107.00   1.00   15.00    --  106.01 -94.00  60.00   84
  9  \w    103.00 178.00   1.00   15.00    --  106.01  77.00 -60.00   75
 10  \w     97.00 178.00   1.00   15.00    --  106.01 125.00 120.00   81
 11  \w   -115.00 -14.00   1.00    2.50    --  -41.68 -57.00 -60.00  101
 12  \w   -115.00 -14.00   1.00    2.50    --  -41.68 -56.00  34.00  101
 13  \w     14.00 115.00   1.00    2.50    --   41.68  57.00 -90.00  101
 14  \w     78.00 178.00   1.00   15.00    --  106.01  30.00 120.00  100
 15  \w     78.00 178.00   1.00   15.00    --  106.01  30.00-120.00  100
 16  \w     77.00 178.00   1.00   15.00    --  106.01  61.00 -30.00  101
 17  \w     23.00 107.00   1.00   15.00    --  106.01 -94.00 -90.00   84
 18  \w     77.00 178.00   1.00   15.00    --  106.01  61.00 -90.00  101
 19  \w     80.00 178.00   1.00   15.00    --  106.01  45.00  30.00   98
 20  \w    -87.00  -6.00   1.00    2.50    --  -41.68 125.00 150.00   81
 21  \w     14.00  48.00   1.00    2.50    --   41.68  57.00-180.00   34
;
_diffrn_measurement_device 'four-circle diffractometer'
_diffrn_measurement_device_type 'SuperNova, Dual, Cu at home/near, Atlas'
_diffrn_measurement_method '\w scans'
_diffrn_orient_matrix_type 'CrysAlisPro convention (1999,Acta A55,543-557)'
_diffrn_orient_matrix_UB_11 -0.0492818000
_diffrn_orient_matrix_UB_12 0.0146080000
_diffrn_orient_matrix_UB_13 -0.0945641000
_diffrn_orient_matrix_UB_21 -0.1095734000
_diffrn_orient_matrix_UB_22 -0.0535454000
_diffrn_orient_matrix_UB_23 -0.0021855000
_diffrn_orient_matrix_UB_31 -0.0846838000
_diffrn_orient_matrix_UB_32 0.0606516000
_diffrn_orient_matrix_UB_33 0.0209746000
_diffrn_radiation_monochromator mirror
_diffrn_radiation_probe x-ray
_diffrn_radiation_type CuK\a
_diffrn_radiation_wavelength 1.54184
_diffrn_reflns_av_R_equivalents 0.0663
_diffrn_reflns_av_unetI/netI 0.0376
_diffrn_reflns_Laue_measured_fraction_full 1.000
_diffrn_reflns_Laue_measured_fraction_max 0.985
_diffrn_reflns_limit_h_max 12
_diffrn_reflns_limit_h_min -12
_diffrn_reflns_limit_k_max 23
_diffrn_reflns_limit_k_min -23
_diffrn_reflns_limit_l_max 20
_diffrn_reflns_limit_l_min -20
_diffrn_reflns_number 36795
_diffrn_reflns_point_group_measured_fraction_full 1.000
_diffrn_reflns_point_group_measured_fraction_max 0.985
_diffrn_reflns_theta_full 67.684
_diffrn_reflns_theta_max 73.919
_diffrn_reflns_theta_min 3.646
_diffrn_source 'micro-focus sealed X-ray tube'
_diffrn_source_type 'SuperNova (Cu) X-ray Source'
_exptl_absorpt_coefficient_mu 18.405
_exptl_absorpt_correction_T_max 0.430
_exptl_absorpt_correction_T_min 0.096
_exptl_absorpt_correction_type gaussian
_exptl_absorpt_process_details
;
CrysAlisPro 1.171.40.67a (Rigaku Oxford Diffraction, 2019)
Numerical absorption correction based on gaussian integration over
			a multifaceted crystal model
Empirical absorption correction using spherical harmonics,
 implemented in SCALE3 ABSPACK scaling algorithm.
;
_exptl_crystal_colour orange
_exptl_crystal_colour_primary orange
_exptl_crystal_density_diffrn 1.673
_exptl_crystal_description needle
_exptl_crystal_F_000 1576
_exptl_crystal_size_max 0.166
_exptl_crystal_size_mid 0.087
_exptl_crystal_size_min 0.078
_refine_diff_density_max 2.176
_refine_diff_density_min -0.788
_refine_diff_density_rms 0.119
_refine_ls_extinction_method none
_refine_ls_goodness_of_fit_ref 1.019
_refine_ls_hydrogen_treatment constr
_refine_ls_matrix_type full
_refine_ls_number_parameters 324
_refine_ls_number_reflns 6397
_refine_ls_number_restraints 0
_refine_ls_restrained_S_all 1.019
_refine_ls_R_factor_all 0.0408
_refine_ls_R_factor_gt 0.0350
_refine_ls_shift/su_max 0.001
_refine_ls_shift/su_mean 0.000
_refine_ls_structure_factor_coef Fsqd
_refine_ls_weighting_details 'w=1/[\s^2^(Fo^2^)+(0.0558P)^2^+1.5037P] where P=(Fo^2^+2Fc^2^)/3'
_refine_ls_weighting_scheme calc
_refine_ls_wR_factor_gt 0.0886
_refine_ls_wR_factor_ref 0.0933
_reflns_Friedel_coverage 0.000
_reflns_number_gt 5648
_reflns_number_total 6397
_reflns_threshold_expression 'I > 2\s(I)'
_cod_data_source_file d2dt00010e2.cif
_cod_data_source_block ms256
_cod_database_code 7709507
_shelx_shelxl_version_number 2018/3
_chemical_oxdiff_formula 'C27 H36 I2 N2 Se'
_shelx_space_group_comment
;
The symmetry employed for this shelxl refinement is uniquely defined
by the following loop, which should always be used as a source of
symmetry information in preference to the above space-group names.
They are only intended as comments.
;
_reflns_odcompleteness_completeness 99.98
_reflns_odcompleteness_iscentric 1
_reflns_odcompleteness_theta 66.97
_olex2_refinement_description
;
1. Fixed Uiso
 At 1.2 times of:
  All C(H) groups, All C(H,H) groups
 At 1.5 times of:
  All C(H,H,H) groups
2.a Ternary CH refined with riding coordinates:
 C10(H10), C13(H13), C22(H22), C25(H25)
2.b Secondary CH2 refined with riding coordinates:
 C28(H28A,H28B)
2.c Aromatic/amide H refined with riding coordinates:
 C2(H2), C3(H3), C6(H6), C7(H7), C8(H8), C18(H18), C19(H19), C20(H20)
2.d Idealised Me refined as rotating group:
 C11(H11A,H11B,H11C), C12(H12A,H12B,H12C), C14(H14A,H14B,H14C), C15(H15A,H15B,
 H15C), C23(H23A,H23B,H23C), C24(H24A,H24B,H24C), C26(H26A,H26B,H26C), C27(H27A,
 H27B,H27C)
;
_olex2_date_sample_data_collection 2019-11-18
_olex2_exptl_crystal_mounting_method 'mounted on a nylon loop'
_olex2_submission_special_instructions 'No special instructions were received'
_oxdiff_exptl_absorpt_empirical_details
;
Empirical correction (ABSPACK) includes:
- Absorption correction using spherical harmonics
- Frame scaling
- B-factor correction
;
_oxdiff_exptl_absorpt_empirical_full_max 2.320
_oxdiff_exptl_absorpt_empirical_full_min 0.505

loop_
_space_group_symop_operation_xyz
'x, y, z'
'-x+1/2, y+1/2, -z+1/2'
'-x, -y, -z'
'x-1/2, -y-1/2, z-1/2'

loop_
_atom_site_label
_atom_site_type_symbol
_atom_site_fract_x
_atom_site_fract_y
_atom_site_fract_z
_atom_site_U_iso_or_equiv
_atom_site_adp_type
_atom_site_occupancy
_atom_site_site_symmetry_order
_atom_site_calc_flag
_atom_site_refinement_flags_posn
_atom_site_refinement_flags_adp
_atom_site_refinement_flags_occupancy
_atom_site_disorder_assembly
_atom_site_disorder_group
I1 I 0.85430(2) 0.34191(2) 0.66832(2) 0.02725(8) Uani 1 1 d . . . . .
I2 I 1.12293(3) 0.39496(2) 0.71152(2) 0.03453(9) Uani 1 1 d . . . . .
Se1 Se 0.60876(4) 0.29777(2) 0.62978(2) 0.02470(10) Uani 1 1 d . . . . .
N1 N 0.6316(3) 0.18190(16) 0.51786(18) 0.0207(6) Uani 1 1 d . . . . .
N2 N 0.5956(3) 0.28236(16) 0.45130(18) 0.0206(6) Uani 1 1 d . . . . .
C1 C 0.6137(3) 0.25227(19) 0.5283(2) 0.0211(6) Uani 1 1 d . . . . .
C2 C 0.6020(4) 0.2306(2) 0.3920(2) 0.0235(7) Uani 1 1 d . . . . .
H2 H 0.592416 0.237683 0.333272 0.028 Uiso 1 1 calc R . . . .
C3 C 0.6246(4) 0.1674(2) 0.4340(2) 0.0229(7) Uani 1 1 d . . . . .
H3 H 0.633706 0.122010 0.410034 0.027 Uiso 1 1 calc R . . . .
C4 C 0.6379(4) 0.12827(19) 0.5830(2) 0.0217(7) Uani 1 1 d . . . . .
C5 C 0.7569(4) 0.10355(19) 0.6263(2) 0.0245(7) Uani 1 1 d . . . . .
C6 C 0.7568(4) 0.0526(2) 0.6892(2) 0.0309(8) Uani 1 1 d . . . . .
H6 H 0.835755 0.034621 0.720430 0.037 Uiso 1 1 calc R . . . .
C7 C 0.6445(5) 0.0280(2) 0.7066(3) 0.0339(9) Uani 1 1 d . . . . .
H7 H 0.647028 -0.006266 0.749959 0.041 Uiso 1 1 calc R . . . .
C8 C 0.5281(4) 0.0527(2) 0.6616(3) 0.0320(8) Uani 1 1 d . . . . .
H8 H 0.451551 0.034968 0.674060 0.038 Uiso 1 1 calc R . . . .
C9 C 0.5218(4) 0.1033(2) 0.5981(2) 0.0253(7) Uani 1 1 d . . . . .
C10 C 0.8814(4) 0.1291(2) 0.6073(2) 0.0279(8) Uani 1 1 d . . . . .
H10 H 0.864254 0.173485 0.572635 0.033 Uiso 1 1 calc R . . . .
C11 C 0.9344(5) 0.0719(3) 0.5560(3) 0.0386(10) Uani 1 1 d . . . . .
H11A H 0.947070 0.027096 0.587699 0.058 Uiso 1 1 calc GR . . . .
H11B H 1.016173 0.088113 0.545268 0.058 Uiso 1 1 calc GR . . . .
H11C H 0.873786 0.064240 0.502304 0.058 Uiso 1 1 calc GR . . . .
C12 C 0.9812(4) 0.1461(3) 0.6874(3) 0.0355(9) Uani 1 1 d . . . . .
H12A H 0.943542 0.177533 0.723441 0.053 Uiso 1 1 calc GR . . . .
H12B H 1.054331 0.169946 0.672446 0.053 Uiso 1 1 calc GR . . . .
H12C H 1.009534 0.101688 0.717505 0.053 Uiso 1 1 calc GR . . . .
C13 C 0.3930(4) 0.1278(2) 0.5466(3) 0.0294(8) Uani 1 1 d . . . . .
H13 H 0.408294 0.161484 0.502212 0.035 Uiso 1 1 calc R . . . .
C14 C 0.3158(5) 0.1670(3) 0.6013(3) 0.0405(10) Uani 1 1 d . . . . .
H14A H 0.236215 0.184851 0.565808 0.061 Uiso 1 1 calc GR . . . .
H14B H 0.365696 0.207195 0.629747 0.061 Uiso 1 1 calc GR . . . .
H14C H 0.296004 0.134039 0.643372 0.061 Uiso 1 1 calc GR . . . .
C15 C 0.3165(5) 0.0637(3) 0.5032(4) 0.0494(12) Uani 1 1 d . . . . .
H15A H 0.365860 0.039241 0.467690 0.074 Uiso 1 1 calc GR . . . .
H15B H 0.235609 0.080490 0.468259 0.074 Uiso 1 1 calc GR . . . .
H15C H 0.299191 0.030578 0.545834 0.074 Uiso 1 1 calc GR . . . .
C16 C 0.5614(4) 0.35634(19) 0.4315(2) 0.0217(7) Uani 1 1 d . . . . .
C17 C 0.6556(4) 0.4030(2) 0.4146(2) 0.0230(7) Uani 1 1 d . . . . .
C18 C 0.6169(4) 0.4728(2) 0.3922(2) 0.0278(8) Uani 1 1 d . . . . .
H18 H 0.677372 0.505710 0.379526 0.033 Uiso 1 1 calc R . . . .
C19 C 0.4940(4) 0.4954(2) 0.3880(2) 0.0276(8) Uani 1 1 d . . . . .
H19 H 0.470846 0.543459 0.373415 0.033 Uiso 1 1 calc R . . . .
C20 C 0.4028(4) 0.4477(2) 0.4052(2) 0.0274(8) Uani 1 1 d . . . . .
H20 H 0.318130 0.463795 0.402418 0.033 Uiso 1 1 calc R . . . .
C21 C 0.4345(4) 0.3767(2) 0.4265(2) 0.0246(7) Uani 1 1 d . . . . .
C22 C 0.3325(4) 0.3248(2) 0.4405(2) 0.0275(8) Uani 1 1 d . . . . .
H22 H 0.377731 0.283263 0.472404 0.033 Uiso 1 1 calc R . . . .
C23 C 0.2587(7) 0.2965(4) 0.3578(4) 0.074(2) Uani 1 1 d . . . . .
H23A H 0.215425 0.336040 0.323745 0.111 Uiso 1 1 calc GR . . . .
H23B H 0.195249 0.261896 0.367834 0.111 Uiso 1 1 calc GR . . . .
H23C H 0.317334 0.273099 0.327929 0.111 Uiso 1 1 calc GR . . . .
C24 C 0.2459(6) 0.3551(3) 0.4925(5) 0.0630(18) Uani 1 1 d . . . . .
H24A H 0.297105 0.373206 0.545684 0.094 Uiso 1 1 calc GR . . . .
H24B H 0.188335 0.317681 0.504016 0.094 Uiso 1 1 calc GR . . . .
H24C H 0.195774 0.394189 0.461681 0.094 Uiso 1 1 calc GR . . . .
C25 C 0.7923(4) 0.3803(2) 0.4193(2) 0.0270(8) Uani 1 1 d . . . . .
H25 H 0.807441 0.334115 0.450629 0.032 Uiso 1 1 calc R . . . .
C26 C 0.8877(4) 0.4354(2) 0.4655(3) 0.0335(9) Uani 1 1 d . . . . .
H26A H 0.888618 0.476999 0.429144 0.050 Uiso 1 1 calc GR . . . .
H26B H 0.973074 0.414146 0.479692 0.050 Uiso 1 1 calc GR . . . .
H26C H 0.862458 0.450318 0.517114 0.050 Uiso 1 1 calc GR . . . .
C27 C 0.8142(4) 0.3683(3) 0.3299(3) 0.0333(9) Uani 1 1 d . . . . .
H27A H 0.761924 0.328160 0.303652 0.050 Uiso 1 1 calc GR . . . .
H27B H 0.904472 0.357750 0.333136 0.050 Uiso 1 1 calc GR . . . .
H27C H 0.790144 0.411514 0.296248 0.050 Uiso 1 1 calc GR . . . .
Cl1 Cl 1.0377(2) 0.11319(7) 0.30126(9) 0.0679(5) Uani 1 1 d . . . . .
Cl2 Cl 0.96736(12) 0.21062(7) 0.42171(7) 0.0456(3) Uani 1 1 d . . . . .
C28 C 0.9501(5) 0.1896(3) 0.3141(3) 0.0456(11) Uani 1 1 d . . . . .
H28A H 0.858815 0.181427 0.288422 0.055 Uiso 1 1 calc R . . . .
H28B H 0.979886 0.230273 0.284748 0.055 Uiso 1 1 calc R . . . .

loop_
_atom_site_aniso_label
_atom_site_aniso_U_11
_atom_site_aniso_U_22
_atom_site_aniso_U_33
_atom_site_aniso_U_23
_atom_site_aniso_U_13
_atom_site_aniso_U_12
I1 0.03681(15) 0.02278(13) 0.02157(12) -0.00089(8) 0.00511(9) -0.00127(9)
I2 0.03518(15) 0.03905(16) 0.02973(14) 0.00684(10) 0.00790(10) -0.00256(10)
Se1 0.0341(2) 0.02141(19) 0.01923(18) -0.00250(13) 0.00728(14) -0.00033(14)
N1 0.0250(15) 0.0176(14) 0.0198(13) -0.0010(11) 0.0054(11) -0.0010(11)
N2 0.0248(15) 0.0184(14) 0.0186(13) -0.0002(11) 0.0049(11) -0.0010(11)
C1 0.0237(17) 0.0181(16) 0.0216(15) -0.0006(13) 0.0051(12) -0.0003(13)
C2 0.0275(18) 0.0211(18) 0.0225(16) -0.0019(13) 0.0071(13) 0.0012(13)
C3 0.0292(19) 0.0236(18) 0.0162(15) -0.0020(12) 0.0057(13) 0.0016(13)
C4 0.0295(19) 0.0152(16) 0.0203(15) 0.0010(12) 0.0049(13) -0.0001(13)
C5 0.030(2) 0.0185(18) 0.0238(17) -0.0012(13) 0.0035(14) 0.0029(13)
C6 0.039(2) 0.0241(19) 0.0265(18) 0.0052(15) 0.0004(15) 0.0029(16)
C7 0.046(2) 0.027(2) 0.0284(19) 0.0079(15) 0.0079(17) -0.0002(17)
C8 0.041(2) 0.026(2) 0.0306(19) 0.0031(15) 0.0112(16) -0.0060(16)
C9 0.030(2) 0.0224(18) 0.0232(17) 0.0003(13) 0.0056(14) -0.0027(14)
C10 0.032(2) 0.0236(19) 0.0281(18) -0.0002(14) 0.0058(15) 0.0019(15)
C11 0.039(2) 0.035(2) 0.045(2) -0.0076(18) 0.0166(19) -0.0018(18)
C12 0.031(2) 0.037(2) 0.036(2) -0.0008(17) 0.0021(17) -0.0019(17)
C13 0.029(2) 0.031(2) 0.0299(19) 0.0005(15) 0.0087(15) -0.0045(15)
C14 0.036(2) 0.045(3) 0.043(2) -0.0027(19) 0.0137(19) 0.0022(19)
C15 0.040(3) 0.044(3) 0.058(3) -0.013(2) -0.003(2) -0.001(2)
C16 0.0293(19) 0.0154(16) 0.0206(15) 0.0002(12) 0.0059(13) -0.0008(13)
C17 0.0305(19) 0.0203(17) 0.0166(15) -0.0013(12) 0.0019(13) -0.0038(14)
C18 0.039(2) 0.0203(18) 0.0229(17) 0.0013(13) 0.0050(15) -0.0060(15)
C19 0.040(2) 0.0183(17) 0.0235(16) 0.0004(13) 0.0039(15) 0.0030(15)
C20 0.030(2) 0.0244(19) 0.0270(18) -0.0015(14) 0.0042(14) 0.0048(14)
C21 0.0291(19) 0.0237(18) 0.0209(16) -0.0019(13) 0.0055(14) 0.0003(14)
C22 0.0275(19) 0.0242(19) 0.0326(19) 0.0009(15) 0.0105(15) 0.0011(14)
C23 0.086(5) 0.100(5) 0.040(3) -0.022(3) 0.023(3) -0.064(4)
C24 0.069(4) 0.042(3) 0.097(5) -0.025(3) 0.060(4) -0.018(3)
C25 0.030(2) 0.0269(19) 0.0237(17) 0.0038(14) 0.0039(14) -0.0051(15)
C26 0.029(2) 0.036(2) 0.033(2) 0.0037(17) 0.0017(15) -0.0077(16)
C27 0.033(2) 0.041(2) 0.0273(19) 0.0011(16) 0.0091(16) 0.0001(17)
Cl1 0.1255(14) 0.0392(7) 0.0451(7) 0.0070(5) 0.0323(8) 0.0240(7)
Cl2 0.0498(7) 0.0498(6) 0.0422(6) 0.0044(5) 0.0211(5) 0.0023(5)
C28 0.041(3) 0.053(3) 0.041(2) -0.001(2) 0.0031(19) -0.005(2)

loop_
_atom_type_symbol
_atom_type_description
_atom_type_scat_dispersion_real
_atom_type_scat_dispersion_imag
_atom_type_scat_source
C C 0.0181 0.0091 'International Tables Vol C Tables 4.2.6.8 and 6.1.1.4'
H H 0.0000 0.0000 'International Tables Vol C Tables 4.2.6.8 and 6.1.1.4'
Cl Cl 0.3639 0.7018 'International Tables Vol C Tables 4.2.6.8 and 6.1.1.4'
I I -0.3257 6.8362 'International Tables Vol C Tables 4.2.6.8 and 6.1.1.4'
N N 0.0311 0.0180 'International Tables Vol C Tables 4.2.6.8 and 6.1.1.4'
Se Se -0.7943 1.1372 'International Tables Vol C Tables 4.2.6.8 and 6.1.1.4'

loop_
_exptl_crystal_face_index_h
_exptl_crystal_face_index_k
_exptl_crystal_face_index_l
_exptl_crystal_face_perp_dist
-6 7 3 0.0068
-2 -11 -3 0.0869
-1 -3 10 0.0197
-4 10 -1 0.0161
6 5 0 0.0617
6 -5 -3 0.0550
-1 -2 1 0.0558
3 6 -9 0.0443
2 1 -11 0.0669

loop_
_geom_angle_atom_site_label_1
_geom_angle_atom_site_label_2
_geom_angle_atom_site_label_3
_geom_angle
_geom_angle_site_symmetry_1
_geom_angle_site_symmetry_3
_geom_angle_publ_flag
Se1 I1 I2 178.343(13) . . ?
C1 Se1 I1 97.43(11) . . ?
C1 N1 C3 109.8(3) . . ?
C1 N1 C4 124.7(3) . . ?
C3 N1 C4 124.9(3) . . ?
C1 N2 C2 109.7(3) . . ?
C1 N2 C16 125.7(3) . . ?
C2 N2 C16 124.3(3) . . ?
N1 C1 Se1 126.1(3) . . ?
N1 C1 N2 106.7(3) . . ?
N2 C1 Se1 127.2(3) . . ?
C3 C2 N2 106.9(3) . . ?
C2 C3 N1 107.0(3) . . ?
C5 C4 N1 119.3(3) . . ?
C5 C4 C9 123.5(3) . . ?
C9 C4 N1 117.3(3) . . ?
C4 C5 C6 116.6(4) . . ?
C4 C5 C10 123.0(3) . . ?
C6 C5 C10 120.4(4) . . ?
C7 C6 C5 121.3(4) . . ?
C6 C7 C8 120.6(4) . . ?
C7 C8 C9 120.9(4) . . ?
C4 C9 C13 122.5(3) . . ?
C8 C9 C4 117.2(4) . . ?
C8 C9 C13 120.3(4) . . ?
C5 C10 C11 109.8(3) . . ?
C5 C10 C12 112.1(3) . . ?
C12 C10 C11 109.5(4) . . ?
C9 C13 C14 111.5(3) . . ?
C9 C13 C15 110.3(4) . . ?
C14 C13 C15 109.8(4) . . ?
C17 C16 N2 118.6(3) . . ?
C21 C16 N2 117.9(3) . . ?
C21 C16 C17 123.4(3) . . ?
C16 C17 C25 123.1(3) . . ?
C18 C17 C16 116.5(4) . . ?
C18 C17 C25 120.4(3) . . ?
C19 C18 C17 121.9(4) . . ?
C18 C19 C20 120.1(4) . . ?
C21 C20 C19 121.0(4) . . ?
C16 C21 C22 122.8(3) . . ?
C20 C21 C16 117.1(3) . . ?
C20 C21 C22 120.1(4) . . ?
C23 C22 C21 110.3(3) . . ?
C24 C22 C21 113.6(4) . . ?
C24 C22 C23 111.7(5) . . ?
C17 C25 C26 111.9(3) . . ?
C17 C25 C27 109.9(3) . . ?
C26 C25 C27 109.8(3) . . ?
Cl1 C28 Cl2 111.0(3) . . ?

loop_
_geom_bond_atom_site_label_1
_geom_bond_atom_site_label_2
_geom_bond_distance
_geom_bond_site_symmetry_2
_geom_bond_publ_flag
I1 I2 2.9870(4) . ?
I1 Se1 2.7039(5) . ?
Se1 C1 1.872(3) . ?
N1 C1 1.348(5) . ?
N1 C3 1.379(4) . ?
N1 C4 1.453(4) . ?
N2 C1 1.350(5) . ?
N2 C2 1.381(5) . ?
N2 C16 1.452(5) . ?
C2 C3 1.362(5) . ?
C4 C5 1.397(5) . ?
C4 C9 1.403(5) . ?
C5 C6 1.401(5) . ?
C5 C10 1.515(6) . ?
C6 C7 1.378(6) . ?
C7 C8 1.384(6) . ?
C8 C9 1.393(5) . ?
C9 C13 1.524(6) . ?
C10 C11 1.542(6) . ?
C10 C12 1.530(6) . ?
C13 C14 1.531(6) . ?
C13 C15 1.538(6) . ?
C16 C17 1.409(5) . ?
C16 C21 1.401(6) . ?
C17 C18 1.397(5) . ?
C17 C25 1.515(6) . ?
C18 C19 1.374(6) . ?
C19 C20 1.399(6) . ?
C20 C21 1.397(6) . ?
C21 C22 1.520(5) . ?
C22 C23 1.503(7) . ?
C22 C24 1.500(6) . ?
C25 C26 1.531(6) . ?
C25 C27 1.541(5) . ?
Cl1 C28 1.750(6) . ?
Cl2 C28 1.767(5) . ?

loop_
_exptl_oxdiff_crystal_face_indexfrac_h
_exptl_oxdiff_crystal_face_indexfrac_k
_exptl_oxdiff_crystal_face_indexfrac_l
_exptl_oxdiff_crystal_face_x
_exptl_oxdiff_crystal_face_y
_exptl_oxdiff_crystal_face_z
-5.6615 6.8765 3.4026 0.0577 0.2447 0.9679
-1.6656 -11.1086 -2.8371 0.1881 0.7835 -0.5922
-0.7989 -3.1117 10.1757 -0.9683 0.2319 0.0924
-3.9037 9.8013 -0.7186 0.4035 -0.0955 0.9100
6.0503 5.4910 0.1166 -0.2290 -0.9572 -0.1769
6.4058 -4.7134 -2.9534 -0.1053 -0.4431 -0.8903
-1.0000 -2.0000 1.0000 -0.0745 0.2145 -0.0156
2.7328 6.1174 -8.8636 0.7929 -0.6076 -0.0463
1.7232 1.0535 -10.5352 0.9267 -0.2222 -0.3030
